data_4337717
loop_
_publ_author_name
'Kornev, Alexander N.'
'Sushev, Vyacheslav V.'
'Panova, Yulia S.'
'Lukoyanova, Olga V.'
'Ketkov, Sergey Yu'
'Baranov, Evgenii V.'
'Fukin, Georgy K.'
'Lopatin, Mikhail A.'
'Budnikova, Yulia G.'
'Abakumov, Gleb A.'

_publ_section_title
;
 N,N'-fused bisphosphole: heteroaromatic molecule with two-coordinate and
 formally divalent phosphorus. Synthesis, electronic structure, and
 chemical properties.
;
_journal_issue 6
_journal_name_full 'Inorganic chemistry'
_journal_page_first 3243
_journal_page_last 3252
_journal_paper_doi 10.1021/ic500274h
_journal_volume 53
_journal_year 2014
_chemical_formula_sum 'C12 H16 N2 P2'
_chemical_formula_weight 250.21
_chemical_name_systematic
; 
 ? 
;
_space_group_IT_number 14
_symmetry_cell_setting monoclinic
_symmetry_space_group_name_Hall '-P 2ybc'
_symmetry_space_group_name_H-M 'P 1 21/c 1'
_atom_sites_solution_hydrogens geom
_atom_sites_solution_primary direct
_atom_sites_solution_secondary difmap
_audit_creation_method SHELXL-97
_cell_angle_alpha 90.00
_cell_angle_beta 92.484(2)
_cell_angle_gamma 90.00
_cell_formula_units_Z 2
_cell_length_a 8.4187(7)
_cell_length_b 8.5857(8)
_cell_length_c 8.6384(8)
_cell_measurement_reflns_used 900
_cell_measurement_temperature 100(2)
_cell_measurement_theta_max 30
_cell_measurement_theta_min 2
_cell_volume 623.80(10)
_computing_cell_refinement 'Bruker SMART'
_computing_data_collection 'Bruker SMART'
_computing_data_reduction 'Bruker SHELXTL'
_computing_molecular_graphics 'Bruker SHELXTL'
_computing_publication_material 'Bruker SHELXTL'
_computing_structure_refinement 'SHELXL-97 (Sheldrick, 2008)'
_computing_structure_solution 'SHELXS-97 (Sheldrick, 2008)'
_diffrn_ambient_temperature 100(2)
_diffrn_measured_fraction_theta_full 0.998
_diffrn_measured_fraction_theta_max 0.998
_diffrn_measurement_device_type 'CCD area detector'
_diffrn_measurement_method 'omega scans'
_diffrn_radiation_monochromator graphite
_diffrn_radiation_source 'fine-focus sealed tube'
_diffrn_radiation_type MoK\a
_diffrn_radiation_wavelength 0.71073
_diffrn_reflns_av_R_equivalents 0.0366
_diffrn_reflns_av_sigmaI/netI 0.0335
_diffrn_reflns_limit_h_max 10
_diffrn_reflns_limit_h_min -10
_diffrn_reflns_limit_k_max 10
_diffrn_reflns_limit_k_min -10
_diffrn_reflns_limit_l_max 10
_diffrn_reflns_limit_l_min -10
_diffrn_reflns_number 5160
_diffrn_reflns_theta_full 26.00
_diffrn_reflns_theta_max 26.00
_diffrn_reflns_theta_min 2.42
_exptl_absorpt_coefficient_mu 0.323
_exptl_absorpt_correction_T_max 0.9623
_exptl_absorpt_correction_T_min 0.9324
_exptl_absorpt_correction_type multi-scan
_exptl_absorpt_process_details 'SADABS (Sheldrick, 2008a)'
_exptl_crystal_colour yellow
_exptl_crystal_density_diffrn 1.332
_exptl_crystal_density_method 'not measured'
_exptl_crystal_description prism
_exptl_crystal_F_000 264
_exptl_crystal_size_max 0.22
_exptl_crystal_size_mid 0.19
_exptl_crystal_size_min 0.12
_refine_diff_density_max 0.827
_refine_diff_density_min -0.689
_refine_diff_density_rms 0.081
_refine_ls_extinction_method none
_refine_ls_goodness_of_fit_ref 1.034
_refine_ls_hydrogen_treatment constr
_refine_ls_matrix_type full
_refine_ls_number_parameters 98
_refine_ls_number_reflns 1226
_refine_ls_number_restraints 30
_refine_ls_restrained_S_all 1.070
_refine_ls_R_factor_all 0.1110
_refine_ls_R_factor_gt 0.0854
_refine_ls_shift/su_max 0.000
_refine_ls_shift/su_mean 0.000
_refine_ls_structure_factor_coef Fsqd
_refine_ls_weighting_details 'calc w=1/[\s^2^(Fo^2^)+(0.1049P)^2^+1.1460P] where P=(Fo^2^+2Fc^2^)/3'
_refine_ls_weighting_scheme calc
_refine_ls_wR_factor_gt 0.2073
_refine_ls_wR_factor_ref 0.2238
_reflns_number_gt 921
_reflns_number_total 1226
_reflns_threshold_expression >2sigma(I)
_cod_data_source_file ic500274h_si_002.cif
_cod_data_source_block pnn5m
_cod_depositor_comments
;
The following automatic conversions were performed:

'_symmetry_cell_setting' value 'Monoclinic' changed to 'monoclinic'
according to
/usr/data/users/saulius/crontab/automatic-downloads/current/ACS/lib/dictionaries/cif_core.dic
dictionary named 'cif_core.dic' version 2.4.2 from 2011-04-26.

Automatic conversion script
Id: cif_fix_values 2281 2013-09-26 08:29:07Z andrius 
;
_cod_original_sg_symbol_H-M P2(1)/c
_cod_database_code 4337717

loop_
_symmetry_equiv_pos_as_xyz
'x, y, z'
'-x, y+1/2, -z+1/2'
'-x, -y, -z'
'x, -y-1/2, z-1/2'

loop_
_atom_site_label
_atom_site_type_symbol
_atom_site_fract_x
_atom_site_fract_y
_atom_site_fract_z
_atom_site_U_iso_or_equiv
_atom_site_adp_type
_atom_site_occupancy
_atom_site_symmetry_multiplicity
_atom_site_calc_flag
_atom_site_refinement_flags
_atom_site_disorder_assembly
_atom_site_disorder_group
P1 P 0.2805(2) -0.1025(2) 1.0507(2) 0.0355(3) Uani 0.4577(12) 1 d PD A 1
N1 N 0.4770(6) -0.0418(6) 1.0626(6) 0.0296(9) Uani 0.4577(12) 1 d PD . 1
C1 C 0.2593(7) -0.0123(7) 0.8686(6) 0.0294(10) Uani 0.4577(12) 1 d PD A 1
C2 C 0.1147(7) 0.0018(7) 0.7561(7) 0.0397(11) Uani 0.4577(12) 1 d PD A 1
H2A H 0.0178 0.0187 0.8148 0.048 Uiso 0.4577(12) 1 calc PR A 1
H2B H 0.1010 -0.0959 0.6961 0.048 Uiso 0.4577(12) 1 calc PR A 1
C3 C 0.1380(7) 0.1397(8) 0.6443(7) 0.0508(13) Uani 0.4577(12) 1 d PD A 1
H3A H 0.0524 0.1393 0.5621 0.061 Uiso 0.4577(12) 1 calc PR A 1
H3B H 0.1322 0.2391 0.7018 0.061 Uiso 0.4577(12) 1 calc PR A 1
C4 C 0.2976(6) 0.1262(11) 0.5722(7) 0.0524(14) Uani 0.4577(12) 1 d PD A 1
H4A H 0.3051 0.0234 0.5213 0.063 Uiso 0.4577(12) 1 calc PR A 1
H4B H 0.3058 0.2073 0.4915 0.063 Uiso 0.4577(12) 1 calc PR A 1
C5 C 0.4344(7) 0.1440(7) 0.6897(6) 0.0381(11) Uani 0.4577(12) 1 d PD A 1
H5A H 0.5334 0.1038 0.6466 0.046 Uiso 0.4577(12) 1 calc PR A 1
H5B H 0.4503 0.2554 0.7157 0.046 Uiso 0.4577(12) 1 calc PR A 1
C6 C 0.3964(7) 0.0539(7) 0.8326(6) 0.0255(11) Uani 0.4577(12) 1 d PD . 1
P1' P 0.62959(17) 0.11991(17) 0.83319(17) 0.0355(3) Uani 0.5423(12) 1 d PD A 2
N1' N 0.5784(5) 0.0249(5) 0.9990(5) 0.0296(9) Uani 0.5423(12) 1 d PD . 2
C1' C 0.4330(6) 0.0883(6) 0.7686(6) 0.0294(10) Uani 0.5423(12) 1 d PD A 2
C2' C 0.3686(6) 0.1502(7) 0.6147(6) 0.0397(11) Uani 0.5423(12) 1 d PDU A 2
H2'A H 0.3576 0.2647 0.6219 0.048 Uiso 0.5423(12) 1 calc PR A 2
H2'B H 0.4460 0.1276 0.5345 0.048 Uiso 0.5423(12) 1 calc PR A 2
C3' C 0.2113(6) 0.0815(8) 0.5653(6) 0.0508(13) Uani 0.5423(12) 1 d PDU A 2
H3'A H 0.2286 -0.0223 0.5193 0.061 Uiso 0.5423(12) 1 calc PR A 2
H3'B H 0.1602 0.1485 0.4842 0.061 Uiso 0.5423(12) 1 calc PR A 2
C4' C 0.1004(7) 0.0650(9) 0.6974(6) 0.0524(14) Uani 0.5423(12) 1 d PDU A 2
H4'A H 0.0026 0.0119 0.6574 0.063 Uiso 0.5423(12) 1 calc PR A 2
H4'B H 0.0694 0.1707 0.7305 0.063 Uiso 0.5423(12) 1 calc PR A 2
C5' C 0.1639(5) -0.0232(6) 0.8397(6) 0.0381(11) Uani 0.5423(12) 1 d PD A 2
H5'A H 0.1050 0.0078 0.9315 0.046 Uiso 0.5423(12) 1 calc PR A 2
H5'B H 0.1502 -0.1366 0.8238 0.046 Uiso 0.5423(12) 1 calc PR A 2
C6' C 0.3381(5) 0.0154(6) 0.8649(6) 0.0255(11) Uani 0.5423(12) 1 d PD . 2

loop_
_atom_site_aniso_label
_atom_site_aniso_U_11
_atom_site_aniso_U_22
_atom_site_aniso_U_33
_atom_site_aniso_U_23
_atom_site_aniso_U_13
_atom_site_aniso_U_12
P1 0.0354(6) 0.0328(6) 0.0392(6) 0.0063(5) 0.0112(4) -0.0040(5)
N1 0.028(2) 0.0252(15) 0.037(2) -0.0015(16) 0.0073(15) -0.0019(15)
C1 0.038(2) 0.0151(17) 0.036(2) 0.0026(15) 0.0122(19) 0.0002(16)
C2 0.037(2) 0.034(2) 0.050(3) 0.012(2) 0.012(2) 0.0115(18)
C3 0.060(3) 0.052(3) 0.040(3) 0.001(2) -0.011(2) 0.023(2)
C4 0.037(3) 0.070(4) 0.050(3) 0.003(3) -0.003(2) 0.008(3)
C5 0.032(2) 0.031(2) 0.051(3) -0.004(2) 0.006(2) 0.0031(19)
C6 0.028(3) 0.018(2) 0.031(2) 0.0072(17) 0.012(2) -0.009(2)
P1' 0.0354(6) 0.0328(6) 0.0392(6) 0.0063(5) 0.0112(4) -0.0040(5)
N1' 0.028(2) 0.0252(15) 0.037(2) -0.0015(16) 0.0073(15) -0.0019(15)
C1' 0.038(2) 0.0151(17) 0.036(2) 0.0026(15) 0.0122(19) 0.0002(16)
C2' 0.037(2) 0.034(2) 0.050(3) 0.012(2) 0.012(2) 0.0115(18)
C3' 0.060(3) 0.052(3) 0.040(3) 0.001(2) -0.011(2) 0.023(2)
C4' 0.037(3) 0.070(4) 0.050(3) 0.003(3) -0.003(2) 0.008(3)
C5' 0.032(2) 0.031(2) 0.051(3) -0.004(2) 0.006(2) 0.0031(19)
C6' 0.028(3) 0.018(2) 0.031(2) 0.0072(17) 0.012(2) -0.009(2)

loop_
_atom_type_symbol
_atom_type_description
_atom_type_scat_dispersion_real
_atom_type_scat_dispersion_imag
_atom_type_scat_source
C C 0.0033 0.0016 'International Tables Vol C Tables 4.2.6.8 and 6.1.1.4'
H H 0.0000 0.0000 'International Tables Vol C Tables 4.2.6.8 and 6.1.1.4'
N N 0.0061 0.0033 'International Tables Vol C Tables 4.2.6.8 and 6.1.1.4'
P P 0.1023 0.0942 'International Tables Vol C Tables 4.2.6.8 and 6.1.1.4'

loop_
_geom_angle_atom_site_label_1
_geom_angle_atom_site_label_2
_geom_angle_atom_site_label_3
_geom_angle
_geom_angle_site_symmetry_1
_geom_angle_site_symmetry_3
N1 P1 C1 88.8(3) . .
N1 N1 C6 108.8(6) 3_657 3_657
N1 N1 P1 114.4(5) 3_657 .
C6 N1 P1 136.7(4) 3_657 .
C6 C1 C2 119.3(5) . .
C6 C1 P1 110.0(4) . .
C2 C1 P1 130.7(4) . .
C1 C2 C3 109.8(5) . .
C4 C3 C2 109.8(5) . .
C5 C4 C3 112.4(5) . .
C6 C5 C4 108.4(5) . .
C1 C6 N1 117.9(5) . 3_657
C1 C6 C5 128.9(5) . .
N1 C6 C5 113.2(5) 3_657 .
N1' P1' C1' 85.7(2) . .
C6' N1' N1' 111.0(5) 3_657 3_657
C6' N1' P1' 133.5(4) 3_657 .
N1' N1' P1' 115.4(5) 3_657 .
C6' C1' C2' 120.8(5) . .
C6' C1' P1' 117.3(4) . .
C2' C1' P1' 121.7(4) . .
C3' C2' C1' 113.1(4) . .
C2' C3' C4' 113.0(5) . .
C3' C4' C5' 116.7(5) . .
C6' C5' C4' 108.2(4) . .
C1' C6' N1' 110.5(4) . 3_657
C1' C6' C5' 128.1(5) . .
N1' C6' C5' 121.4(4) 3_657 .

loop_
_geom_bond_atom_site_label_1
_geom_bond_atom_site_label_2
_geom_bond_distance
_geom_bond_site_symmetry_2
P1 N1 1.733(5) .
P1 C1 1.755(5) .
N1 N1 1.368(11) 3_657
N1 C6 1.373(8) 3_657
C1 C6 1.335(7) .
C1 C2 1.529(6) .
C2 C3 1.545(6) .
C3 C4 1.509(6) .
C4 C5 1.510(6) .
C5 C6 1.503(6) .
C6 N1 1.373(8) 3_657
P1' N1' 1.719(5) .
P1' C1' 1.745(5) .
N1' C6' 1.388(7) 3_657
N1' N1' 1.389(9) 3_657
C1' C6' 1.334(7) .
C1' C2' 1.510(6) .
C2' C3' 1.495(6) .
C3' C4' 1.512(6) .
C4' C5' 1.521(6) .
C5' C6' 1.510(5) .
C6' N1' 1.388(7) 3_657
